data_4033750
loop_
_publ_author_name
'Sardarian, Ali Reza'
'Dindarloo Inaloo, Iman'
'Modarresi-Alam, Ali Reza'
'Kleinpeter, Erich'
'Schilde, Uwe'

_publ_section_title
;
 Metal-Free Regioselective Monocyanation of Hydroxy-, Alkoxy-, and
 Benzyloxyarenes by Potassium Thiocyanate and Silica Sulfuric Acid as a
 Cyanating Agent.
;
_journal_issue 4
_journal_name_full 'The Journal of organic chemistry'
_journal_page_first 1748
_journal_page_last 1756
_journal_paper_doi 10.1021/acs.joc.8b02191
_journal_volume 84
_journal_year 2019
_chemical_formula_sum 'C8 H7 N O'
_chemical_formula_weight 133.15
_chemical_name_systematic
;
 4-hydroxy-2-methylbenzonitrile
;
_space_group_crystal_system monoclinic
_space_group_IT_number 15
_space_group_name_Hall '-C 2yc'
_space_group_name_H-M_alt 'C 1 2/c 1'
_atom_sites_solution_hydrogens difmap
_atom_sites_solution_primary direct
_atom_sites_solution_secondary difmap
_audit_creation_method SHELXL-2014/7
_cell_angle_alpha 90
_cell_angle_beta 95.305(12)
_cell_angle_gamma 90
_cell_formula_units_Z 8
_cell_length_a 13.0140(19)
_cell_length_b 6.9530(6)
_cell_length_c 14.952(2)
_cell_measurement_reflns_used 9040
_cell_measurement_temperature 210(2)
_cell_measurement_theta_max 29.45
_cell_measurement_theta_min 2.72
_cell_volume 1347.2(3)
_computing_cell_refinement 'X-AREA (Stoe, 2015)'
_computing_data_collection 'X-AREA (Stoe, 2015)'
_computing_data_reduction 'X-RED (Stoe, 2015)'
_computing_publication_material
; 
 SHELXL-2014/7 (Sheldrick, 2014)
 Diamond (Blankenburg, 2017)
;
_computing_structure_refinement 'SHELXL-2014/7 (Sheldrick, 2014)'
_computing_structure_solution 'SHELXS-97 (Sheldrick, 1997)'
_diffrn_ambient_temperature 210(2)
_diffrn_detector 'image plate (34 cm diameter)'
_diffrn_detector_area_resol_mean 6.67
_diffrn_detector_type STOE
_diffrn_measured_fraction_theta_full 0.995
_diffrn_measured_fraction_theta_max 0.995
_diffrn_measurement_details
; 
 180 frames, 3 min exposure time
;
_diffrn_measurement_device '2-circle goniometer'
_diffrn_measurement_device_type 'STOE IPDS 2'
_diffrn_measurement_method '\w scan, \d \w = 1.0 deg'
_diffrn_radiation_monochromator 'plane graphite'
_diffrn_radiation_source 'fine-focus sealed tube'
_diffrn_radiation_type 'Mo K\a'
_diffrn_radiation_wavelength 0.71073
_diffrn_reflns_av_R_equivalents 0.0295
_diffrn_reflns_av_unetI/netI 0.0190
_diffrn_reflns_Laue_measured_fraction_full 0.995
_diffrn_reflns_Laue_measured_fraction_max 0.995
_diffrn_reflns_limit_h_max 15
_diffrn_reflns_limit_h_min -15
_diffrn_reflns_limit_k_max 7
_diffrn_reflns_limit_k_min -8
_diffrn_reflns_limit_l_max 17
_diffrn_reflns_limit_l_min -17
_diffrn_reflns_number 4142
_diffrn_reflns_point_group_measured_fraction_full 0.995
_diffrn_reflns_point_group_measured_fraction_max 0.995
_diffrn_reflns_theta_full 24.991
_diffrn_reflns_theta_max 24.991
_diffrn_reflns_theta_min 3.144
_exptl_absorpt_coefficient_mu 0.088
_exptl_absorpt_correction_T_max 0.9624
_exptl_absorpt_correction_T_min 0.9621
_exptl_absorpt_correction_type sphere
_exptl_absorpt_process_details 'X-RED (Stoe, 2011)'
_exptl_crystal_colour colorless
_exptl_crystal_density_diffrn 1.313
_exptl_crystal_density_method 'not measured'
_exptl_crystal_description block
_exptl_crystal_F_000 560
_exptl_crystal_size_max 0.80
_exptl_crystal_size_mid 0.49
_exptl_crystal_size_min 0.30
_exptl_crystal_size_rad 0.30
_refine_diff_density_max 0.155
_refine_diff_density_min -0.164
_refine_diff_density_rms 0.027
_refine_ls_extinction_coef 0.020(5)
_refine_ls_extinction_expression Fc^*^=kFc[1+0.001xFc^2^\l^3^/sin(2\q)]^-1/4^
_refine_ls_extinction_method 'SHELXL-2014/7 (Sheldrick 2014'
_refine_ls_goodness_of_fit_ref 1.081
_refine_ls_hydrogen_treatment refall
_refine_ls_matrix_type full
_refine_ls_number_parameters 120
_refine_ls_number_reflns 1184
_refine_ls_number_restraints 0
_refine_ls_restrained_S_all 1.081
_refine_ls_R_factor_all 0.0363
_refine_ls_R_factor_gt 0.0318
_refine_ls_shift/su_max 0.000
_refine_ls_shift/su_mean 0.000
_refine_ls_structure_factor_coef Fsqd
_refine_ls_weighting_details 'w=1/[\s^2^(Fo^2^)+(0.0556P)^2^+0.3288P] where P=(Fo^2^+2Fc^2^)/3'
_refine_ls_weighting_scheme calc
_refine_ls_wR_factor_gt 0.0915
_refine_ls_wR_factor_ref 0.0941
_reflns_number_gt 1037
_reflns_number_total 1184
_reflns_threshold_expression 'I > 2\s(I)'
_cod_data_source_file jo8b02191_si_001.cif
_cod_data_source_block A
_cod_original_sg_symbol_H-M 'C 2/c'
_cod_database_code 4033750
_shelx_space_group_comment
;
The symmetry employed for this shelxl refinement is uniquely defined
by the following loop, which should always be used as a source of
symmetry information in preference to the above space-group names.
They are only intended as comments.
;

loop_
_space_group_symop_operation_xyz
'x, y, z'
'-x, y, -z+1/2'
'x+1/2, y+1/2, z'
'-x+1/2, y+1/2, -z+1/2'
'-x, -y, -z'
'x, -y, z-1/2'
'-x+1/2, -y+1/2, -z'
'x+1/2, -y+1/2, z-1/2'

loop_
_atom_site_label
_atom_site_type_symbol
_atom_site_fract_x
_atom_site_fract_y
_atom_site_fract_z
_atom_site_U_iso_or_equiv
_atom_site_adp_type
_atom_site_occupancy
_atom_site_site_symmetry_order
_atom_site_calc_flag
C1 C 0.86759(8) 0.50174(18) 0.45600(7) 0.0333(3) Uani 1 1 d
C2 C 0.88582(8) 0.30830(18) 0.43532(8) 0.0343(3) Uani 1 1 d
C3 C 0.89005(9) 0.17633(18) 0.50458(8) 0.0359(3) Uani 1 1 d
H3 H 0.8995(10) 0.042(2) 0.4915(9) 0.044(4) Uiso 1 1 d
C4 C 0.87669(8) 0.23165(18) 0.59203(8) 0.0355(3) Uani 1 1 d
C5 C 0.86004(9) 0.42383(18) 0.61213(8) 0.0371(3) Uani 1 1 d
H5 H 0.8498(9) 0.459(2) 0.6755(10) 0.040(3) Uiso 1 1 d
C6 C 0.85551(9) 0.55837(18) 0.54407(8) 0.0361(3) Uani 1 1 d
H6 H 0.8444(10) 0.698(2) 0.5572(9) 0.043(3) Uiso 1 1 d
C7 C 0.86059(9) 0.64109(18) 0.38519(8) 0.0373(3) Uani 1 1 d
C8 C 0.89996(12) 0.2471(2) 0.34097(9) 0.0447(4) Uani 1 1 d
H8A H 0.9439(15) 0.340(3) 0.3125(13) 0.084(6) Uiso 1 1 d
H8B H 0.9249(16) 0.122(4) 0.3384(15) 0.101(7) Uiso 1 1 d
H8C H 0.8341(14) 0.245(3) 0.3038(14) 0.081(6) Uiso 1 1 d
N1 N 0.85437(9) 0.74868(17) 0.32667(7) 0.0480(3) Uani 1 1 d
O1 O 0.88006(7) 0.09024(14) 0.65496(6) 0.0467(3) Uani 1 1 d
H1 H 0.8706(13) 0.145(3) 0.7113(13) 0.077(6) Uiso 1 1 d

loop_
_atom_site_aniso_label
_atom_site_aniso_U_11
_atom_site_aniso_U_22
_atom_site_aniso_U_33
_atom_site_aniso_U_23
_atom_site_aniso_U_13
_atom_site_aniso_U_12
C1 0.0325(6) 0.0341(7) 0.0334(6) -0.0002(5) 0.0026(4) -0.0025(4)
C2 0.0316(6) 0.0364(7) 0.0349(7) -0.0038(5) 0.0033(4) -0.0024(5)
C3 0.0373(6) 0.0314(6) 0.0389(7) -0.0027(5) 0.0034(5) -0.0005(5)
C4 0.0344(6) 0.0365(7) 0.0353(6) 0.0026(5) 0.0019(4) -0.0018(5)
C5 0.0409(6) 0.0391(7) 0.0316(6) -0.0037(5) 0.0040(5) -0.0020(5)
C6 0.0386(6) 0.0329(7) 0.0370(7) -0.0026(5) 0.0042(5) -0.0008(5)
C7 0.0422(6) 0.0348(7) 0.0352(6) -0.0040(6) 0.0045(5) -0.0015(5)
C8 0.0555(8) 0.0426(8) 0.0369(7) -0.0053(6) 0.0084(6) -0.0005(6)
N1 0.0653(7) 0.0408(7) 0.0380(6) 0.0012(5) 0.0054(5) -0.0003(5)
O1 0.0652(6) 0.0382(5) 0.0370(5) 0.0058(4) 0.0062(4) 0.0019(4)

loop_
_atom_type_symbol
_atom_type_description
_atom_type_scat_dispersion_real
_atom_type_scat_dispersion_imag
_atom_type_scat_source
C C 0.0033 0.0016 'International Tables Vol C Tables 4.2.6.8 and 6.1.1.4'
H H 0.0000 0.0000 'International Tables Vol C Tables 4.2.6.8 and 6.1.1.4'
N N 0.0061 0.0033 'International Tables Vol C Tables 4.2.6.8 and 6.1.1.4'
O O 0.0106 0.0060 'International Tables Vol C Tables 4.2.6.8 and 6.1.1.4'

loop_
_geom_angle_atom_site_label_1
_geom_angle_atom_site_label_2
_geom_angle_atom_site_label_3
_geom_angle
C6 C1 C2 120.87(11)
C6 C1 C7 120.08(11)
C2 C1 C7 119.05(10)
C3 C2 C1 117.83(11)
C3 C2 C8 121.11(12)
C1 C2 C8 121.06(11)
C2 C3 C4 121.48(12)
C2 C3 H3 119.2(9)
C4 C3 H3 119.2(8)
O1 C4 C3 116.91(11)
O1 C4 C5 122.76(11)
C3 C4 C5 120.33(11)
C6 C5 C4 119.27(11)
C6 C5 H5 122.3(8)
C4 C5 H5 118.4(8)
C5 C6 C1 120.22(12)
C5 C6 H6 120.6(8)
C1 C6 H6 119.2(8)
N1 C7 C1 178.04(13)
C2 C8 H8A 110.3(12)
C2 C8 H8B 112.2(14)
H8A C8 H8B 112.1(18)
C2 C8 H8C 111.2(12)
H8A C8 H8C 106.2(16)
H8B C8 H8C 104.5(17)
C4 O1 H1 109.0(12)

loop_
_geom_bond_atom_site_label_1
_geom_bond_atom_site_label_2
_geom_bond_distance
C1 C6 1.3973(16)
C1 C2 1.4052(18)
C1 C7 1.4318(17)
C2 C3 1.3809(18)
C2 C8 1.5010(17)
C3 C4 1.3891(17)
C3 H3 0.962(15)
C4 O1 1.3588(15)
C4 C5 1.3910(18)
C5 C6 1.3795(18)
C5 H5 0.999(14)
C6 H6 1.004(16)
C7 N1 1.1484(16)
C8 H8A 0.99(2)
C8 H8B 0.93(3)
C8 H8C 0.978(18)
O1 H1 0.94(2)

loop_
_geom_hbond_atom_site_label_D
_geom_hbond_atom_site_label_H
_geom_hbond_atom_site_label_A
_geom_hbond_distance_DH
_geom_hbond_distance_HA
_geom_hbond_distance_DA
_geom_hbond_angle_DHA
_geom_hbond_site_symmetry_A
C5 H5 N1 0.999(14) 2.677(14) 3.4319(17) 132.5(10) 6_566
O1 H1 N1 0.94(2) 1.91(2) 2.8490(15) 178.3(17) 6_566

loop_
_geom_torsion_atom_site_label_1
_geom_torsion_atom_site_label_2
_geom_torsion_atom_site_label_3
_geom_torsion_atom_site_label_4
_geom_torsion
C6 C1 C2 C3 0.81(16)
C7 C1 C2 C3 -178.66(10)
C6 C1 C2 C8 -179.35(11)
C7 C1 C2 C8 1.18(17)
C1 C2 C3 C4 0.06(17)
C8 C2 C3 C4 -179.78(11)
C2 C3 C4 O1 178.63(10)
C2 C3 C4 C5 -0.93(17)
O1 C4 C5 C6 -178.63(10)
C3 C4 C5 C6 0.90(18)
C4 C5 C6 C1 -0.03(17)
C2 C1 C6 C5 -0.84(16)
C7 C1 C6 C5 178.63(11)
